data_4084190
loop_
_publ_author_name
'Seidel, G\"unter'
'F\"urstner, Alois'

_publ_section_title
;
 A Novel Boron Heterocycle Comprised of an Inner Boronium/Borate Adduct
;
_journal_issue 16
_journal_name_full Organometallics
_journal_page_first 4336
_journal_paper_doi 10.1021/om500619x
_journal_volume 33
_journal_year 2014
_chemical_compound_source chloroform
_chemical_formula_moiety 'C13 H25 B N S1 1+, C F3 O3 S 1-'
_chemical_formula_sum 'C14 H25 B F3 N O3 S2'
_chemical_formula_weight 387.28
_chemical_name_systematic
; 
 (dimethylsulfoniomethyl)-acetonitrile-10-borabicyclo(3.3.1)nonane 
 trifluoromethylsulfonate 
;
_space_group_IT_number 14
_symmetry_cell_setting monoclinic
_symmetry_Int_Tables_number 14
_symmetry_space_group_name_Hall '-P 2yn'
_symmetry_space_group_name_H-M 'P 1 21/n 1'
_atom_sites_solution_hydrogens geom
_atom_sites_solution_primary direct
_atom_sites_solution_secondary difmap
_audit_block_code SEI-GB-207-04
_audit_creation_date 2007-05-10
_cell_angle_alpha 90.0
_cell_angle_beta 103.281(1)
_cell_angle_gamma 90.0
_cell_formula_units_Z 4
_cell_length_a 7.9460(2)
_cell_length_b 18.1784(4)
_cell_length_c 12.8844(3)
_cell_measurement_reflns_used 44582
_cell_measurement_temperature 100
_cell_measurement_theta_max 33.14
_cell_measurement_theta_min 2.91
_cell_volume 1811.32(7)
_computing_cell_refinement 'Denzo / Scalepack (Otwinowski 1997)'
_computing_data_collection 'Collect software (Nonius, 1998)'
_computing_data_reduction 'Denzo / Scalepack (Otwinowski 1997)'
_computing_molecular_graphics 'DIAMOND (Crystal Impact GbR, 2005)'
_computing_structure_refinement 'SHELXL-97 (Sheldrick, 1997)'
_computing_structure_solution 'SHELXS-97 (Sheldrick, 1990)'
_diffrn_ambient_temperature 100
_diffrn_measured_fraction_theta_full 0.993
_diffrn_measured_fraction_theta_max 0.993
_diffrn_measurement_device_type 'Nonius KappaCCD'
_diffrn_measurement_method 'CCD \w-scan'
_diffrn_radiation_monochromator graphite
_diffrn_radiation_source '0.3 mm focus rotating anode'
_diffrn_radiation_type MoK\a
_diffrn_radiation_wavelength 0.71073
_diffrn_reflns_av_R_equivalents 0.0340
_diffrn_reflns_av_sigmaI/netI 0.0235
_diffrn_reflns_limit_h_max 12
_diffrn_reflns_limit_h_min -12
_diffrn_reflns_limit_k_max 27
_diffrn_reflns_limit_k_min -27
_diffrn_reflns_limit_l_max 19
_diffrn_reflns_limit_l_min -19
_diffrn_reflns_number 41497
_diffrn_reflns_theta_full 33.17
_diffrn_reflns_theta_max 33.17
_diffrn_reflns_theta_min 5.37
_diffrn_standards_decay_% 0.0
_diffrn_standards_number 0
_exptl_absorpt_coefficient_mu 0.335
_exptl_absorpt_correction_T_max 0.7461
_exptl_absorpt_correction_T_min 0.5715
_exptl_absorpt_correction_type multi-scan
_exptl_absorpt_process_details 'SADABS, Bruker AXS (2004)'
_exptl_crystal_colour colourless
_exptl_crystal_density_diffrn 1.420
_exptl_crystal_density_meas ?
_exptl_crystal_density_method none
_exptl_crystal_description prism
_exptl_crystal_F_000 816
_exptl_crystal_size_max 0.18
_exptl_crystal_size_mid 0.17
_exptl_crystal_size_min 0.03
_refine_diff_density_max 0.537
_refine_diff_density_min -0.474
_refine_diff_density_rms 0.053
_refine_ls_extinction_method none
_refine_ls_goodness_of_fit_ref 1.023
_refine_ls_hydrogen_treatment constr
_refine_ls_matrix_type full
_refine_ls_number_parameters 218
_refine_ls_number_reflns 6876
_refine_ls_number_restraints 0
_refine_ls_restrained_S_all 1.023
_refine_ls_R_factor_all 0.0406
_refine_ls_R_factor_gt 0.0322
_refine_ls_shift/su_max 0.001
_refine_ls_shift/su_mean 0.000
_refine_ls_structure_factor_coef Fsqd
_refine_ls_weighting_details 'calc w=1/[\s^2^(Fo^2^)+(0.0386P)^2^+0.7785P] where P=(Fo^2^+2Fc^2^)/3'
_refine_ls_weighting_scheme calc
_refine_ls_wR_factor_gt 0.0818
_refine_ls_wR_factor_ref 0.0863
_reflns_number_gt 5912
_reflns_number_total 6876
_reflns_threshold_expression I>2\s(I)
_cod_data_source_file om500619x_si_001.cif
_cod_data_source_block 5865
_cod_depositor_comments
;Adding full bibliography for 4084185--4084191.cif.

The following automatic conversions were performed:

'_exptl_crystal_density_meas' value 'none' was changed to '?' - the
value is perceived as not measured.

Automatic conversion script
Id: cif_fix_values 3008 2015-01-20 13:52:24Z robertas 
;
_cod_database_code 4084190

loop_
_symmetry_equiv_pos_as_xyz
'x, y, z'
'-x+1/2, y+1/2, -z+1/2'
'-x, -y, -z'
'x-1/2, -y-1/2, z-1/2'

loop_
_atom_site_label
_atom_site_type_symbol
_atom_site_fract_x
_atom_site_fract_y
_atom_site_fract_z
_atom_site_U_iso_or_equiv
_atom_site_adp_type
_atom_site_occupancy
_atom_site_symmetry_multiplicity
_atom_site_calc_flag
_atom_site_refinement_flags
C1 C 0.94744(12) 0.15193(5) 0.17876(7) 0.01377(15) Uani 1 1 d .
H1 H 1.0542 0.1796 0.2063 0.017 Uiso 1 1 calc R
C2 C 0.99299(13) 0.08119(5) 0.12495(8) 0.01788(17) Uani 1 1 d .
H2A H 1.0361 0.0950 0.0631 0.021 Uiso 1 1 calc R
H2B H 1.0861 0.0563 0.1743 0.021 Uiso 1 1 calc R
C3 C 0.84303(14) 0.02655(5) 0.08917(8) 0.01926(18) Uani 1 1 d .
H3A H 0.8898 -0.0201 0.0724 0.023 Uiso 1 1 calc R
H3B H 0.7671 0.0449 0.0244 0.023 Uiso 1 1 calc R
C4 C 0.73561(13) 0.01328(5) 0.17280(8) 0.01697(17) Uani 1 1 d .
H4A H 0.7993 -0.0199 0.2268 0.020 Uiso 1 1 calc R
H4B H 0.6289 -0.0112 0.1383 0.020 Uiso 1 1 calc R
C5 C 0.69007(12) 0.08326(5) 0.22857(7) 0.01418(15) Uani 1 1 d .
H5 H 0.6379 0.0683 0.2872 0.017 Uiso 1 1 calc R
C6 C 0.56132(12) 0.13397(5) 0.15293(8) 0.01737(17) Uani 1 1 d .
H6A H 0.4614 0.1050 0.1188 0.021 Uiso 1 1 calc R
H6B H 0.5218 0.1715 0.1954 0.021 Uiso 1 1 calc R
C7 C 0.63331(13) 0.17238(6) 0.06542(8) 0.01856(17) Uani 1 1 d .
H7A H 0.6306 0.1377 0.0078 0.022 Uiso 1 1 calc R
H7B H 0.5574 0.2130 0.0369 0.022 Uiso 1 1 calc R
C8 C 0.81887(13) 0.20212(5) 0.10270(8) 0.01683(16) Uani 1 1 d .
H8A H 0.8138 0.2489 0.1380 0.020 Uiso 1 1 calc R
H8B H 0.8642 0.2115 0.0402 0.020 Uiso 1 1 calc R
C9 C 0.99276(11) 0.08287(5) 0.37745(7) 0.01332(15) Uani 1 1 d .
H9A H 1.0279 0.0369 0.3505 0.016 Uiso 1 1 calc R
H9B H 0.9263 0.0709 0.4296 0.016 Uiso 1 1 calc R
C10 C 1.26799(13) 0.07840(6) 0.55922(8) 0.01996(18) Uani 1 1 d .
H10A H 1.1956 0.0840 0.6090 0.030 Uiso 1 1 calc R
H10B H 1.3831 0.0946 0.5917 0.030 Uiso 1 1 calc R
H10C H 1.2707 0.0276 0.5393 0.030 Uiso 1 1 calc R
C11 C 1.34088(13) 0.11153(6) 0.36759(8) 0.02026(18) Uani 1 1 d .
H11A H 1.3129 0.1373 0.3008 0.030 Uiso 1 1 calc R
H11B H 1.3408 0.0595 0.3545 0.030 Uiso 1 1 calc R
H11C H 1.4533 0.1264 0.4071 0.030 Uiso 1 1 calc R
C12 C 0.77103(12) 0.25415(5) 0.36393(7) 0.01616(16) Uani 1 1 d .
C13 C 0.71098(14) 0.32234(6) 0.40125(9) 0.02148(19) Uani 1 1 d .
H13A H 0.6316 0.3460 0.3434 0.032 Uiso 1 1 calc R
H13B H 0.8079 0.3542 0.4274 0.032 Uiso 1 1 calc R
H13C H 0.6537 0.3120 0.4576 0.032 Uiso 1 1 calc R
C14 C 0.73379(13) 0.15055(6) 0.76326(8) 0.01958(18) Uani 1 1 d .
B1 B 0.86763(13) 0.12756(5) 0.27841(8) 0.01280(16) Uani 1 1 d .
F1 F 0.81491(10) 0.09797(4) 0.82809(6) 0.03078(16) Uani 1 1 d .
F2 F 0.78954(11) 0.21492(4) 0.80849(6) 0.03150(16) Uani 1 1 d .
F3 F 0.56532(9) 0.14613(5) 0.76078(6) 0.03555(19) Uani 1 1 d .
N1 N 0.81524(10) 0.20089(5) 0.33214(6) 0.01543(14) Uani 1 1 d .
O1 O 0.67167(13) 0.19942(5) 0.57032(7) 0.0322(2) Uani 1 1 d .
O2 O 0.72043(13) 0.06887(5) 0.59805(7) 0.03060(19) Uani 1 1 d .
O3 O 0.96107(11) 0.15372(6) 0.65043(8) 0.0328(2) Uani 1 1 d .
S1 S 1.18334(3) 0.132669(12) 0.442960(18) 0.01439(5) Uani 1 1 d .
S2 S 0.77688(3) 0.142526(13) 0.630090(19) 0.01665(6) Uani 1 1 d .

loop_
_atom_site_aniso_label
_atom_site_aniso_U_11
_atom_site_aniso_U_22
_atom_site_aniso_U_33
_atom_site_aniso_U_23
_atom_site_aniso_U_13
_atom_site_aniso_U_12
C1 0.0153(4) 0.0128(4) 0.0137(4) 0.0004(3) 0.0043(3) -0.0010(3)
C2 0.0231(4) 0.0167(4) 0.0169(4) -0.0010(3) 0.0108(3) -0.0004(3)
C3 0.0293(5) 0.0148(4) 0.0155(4) -0.0028(3) 0.0089(4) -0.0022(3)
C4 0.0222(4) 0.0134(4) 0.0159(4) -0.0013(3) 0.0055(3) -0.0038(3)
C5 0.0158(4) 0.0144(4) 0.0131(4) 0.0008(3) 0.0047(3) -0.0013(3)
C6 0.0147(4) 0.0190(4) 0.0176(4) 0.0021(3) 0.0022(3) -0.0015(3)
C7 0.0190(4) 0.0196(4) 0.0157(4) 0.0037(3) 0.0011(3) -0.0015(3)
C8 0.0188(4) 0.0161(4) 0.0153(4) 0.0032(3) 0.0032(3) -0.0017(3)
C9 0.0142(4) 0.0129(4) 0.0131(4) -0.0004(3) 0.0035(3) -0.0014(3)
C10 0.0185(4) 0.0256(5) 0.0144(4) 0.0021(3) 0.0010(3) -0.0004(3)
C11 0.0157(4) 0.0255(5) 0.0215(4) 0.0017(4) 0.0082(3) -0.0006(3)
C12 0.0166(4) 0.0162(4) 0.0146(4) 0.0001(3) 0.0013(3) 0.0014(3)
C13 0.0236(5) 0.0153(4) 0.0240(5) -0.0040(3) 0.0023(4) 0.0060(3)
C14 0.0185(4) 0.0239(5) 0.0156(4) 0.0002(3) 0.0025(3) 0.0025(3)
B1 0.0147(4) 0.0115(4) 0.0126(4) -0.0010(3) 0.0040(3) 0.0009(3)
F1 0.0375(4) 0.0304(4) 0.0222(3) 0.0103(3) 0.0023(3) 0.0047(3)
F2 0.0406(4) 0.0276(4) 0.0238(3) -0.0102(3) 0.0023(3) 0.0042(3)
F3 0.0196(3) 0.0658(6) 0.0229(3) -0.0039(3) 0.0082(3) 0.0000(3)
N1 0.0167(3) 0.0159(3) 0.0133(3) -0.0005(3) 0.0027(3) 0.0007(3)
O1 0.0430(5) 0.0331(5) 0.0207(4) 0.0083(3) 0.0080(3) 0.0177(4)
O2 0.0388(5) 0.0222(4) 0.0306(4) -0.0104(3) 0.0075(4) -0.0030(3)
O3 0.0183(4) 0.0499(6) 0.0322(4) -0.0051(4) 0.0098(3) -0.0042(4)
S1 0.01420(10) 0.01342(10) 0.01569(10) -0.00083(7) 0.00371(7) -0.00078(7)
S2 0.01663(10) 0.01777(11) 0.01602(10) -0.00074(8) 0.00474(8) 0.00267(8)

loop_
_atom_type_symbol
_atom_type_description
_atom_type_scat_dispersion_real
_atom_type_scat_dispersion_imag
_atom_type_scat_source
C C 0.0033 0.0016 'International Tables Vol C Tables 4.2.6.8 and 6.1.1.4'
H H 0.0000 0.0000 'International Tables Vol C Tables 4.2.6.8 and 6.1.1.4'
B B 0.0013 0.0007 'International Tables Vol C Tables 4.2.6.8 and 6.1.1.4'
F F 0.0171 0.0103 'International Tables Vol C Tables 4.2.6.8 and 6.1.1.4'
N N 0.0061 0.0033 'International Tables Vol C Tables 4.2.6.8 and 6.1.1.4'
O O 0.0106 0.0060 'International Tables Vol C Tables 4.2.6.8 and 6.1.1.4'
S S 0.1246 0.1234 'International Tables Vol C Tables 4.2.6.8 and 6.1.1.4'

loop_
_geom_angle_atom_site_label_1
_geom_angle_atom_site_label_2
_geom_angle_atom_site_label_3
_geom_angle
_geom_angle_publ_flag
C8 C1 C2 113.41(8) y
C8 C1 B1 110.06(7) y
C2 C1 B1 107.66(7) y
C3 C2 C1 115.29(8) y
C2 C3 C4 114.03(8) y
C3 C4 C5 115.05(8) y
C4 C5 C6 112.95(8) y
C4 C5 B1 108.51(7) y
C6 C5 B1 110.05(7) y
C7 C6 C5 115.33(8) y
C8 C7 C6 114.83(8) y
C7 C8 C1 115.96(8) y
B1 C9 S1 114.20(6) y
N1 C12 C13 178.22(11) y
F1 C14 F3 108.04(9) y
F1 C14 F2 106.88(8) y
F3 C14 F2 107.06(9) y
F1 C14 S2 111.24(7) y
F3 C14 S2 112.04(7) y
F2 C14 S2 111.33(7) y
N1 B1 C1 107.66(7) y
N1 B1 C5 107.18(7) y
C1 B1 C5 106.57(7) y
N1 B1 C9 104.31(7) y
C1 B1 C9 118.32(8) y
C5 B1 C9 112.22(7) y
C12 N1 B1 175.44(9) y
C10 S1 C11 99.22(5) y
C10 S1 C9 103.25(5) y
C11 S1 C9 104.78(5) y
O1 S2 O3 115.93(6) y
O1 S2 O2 114.23(6) y
O3 S2 O2 114.80(6) y
O1 S2 C14 103.52(5) y
O3 S2 C14 102.66(5) y
O2 S2 C14 103.26(5) y

loop_
_geom_bond_atom_site_label_1
_geom_bond_atom_site_label_2
_geom_bond_distance
_geom_bond_publ_flag
C1 C8 1.5416(13) y
C1 C2 1.5429(13) y
C1 B1 1.6189(13) y
C2 C3 1.5384(14) y
C3 C4 1.5395(14) y
C4 C5 1.5444(13) y
C5 C6 1.5453(13) y
C5 B1 1.6234(14) y
C6 C7 1.5436(14) y
C7 C8 1.5400(14) y
C9 B1 1.6413(13) y
C9 S1 1.7994(9) y
C10 S1 1.7906(10) y
C11 S1 1.7934(10) y
C12 N1 1.1379(12) y
C12 C13 1.4494(13) y
C14 F1 1.3339(12) y
C14 F3 1.3341(12) y
C14 F2 1.3366(13) y
C14 S2 1.8310(10) y
B1 N1 1.6006(13) y
O1 S2 1.4373(9) y
O2 S2 1.4420(9) y
O3 S2 1.4408(9) y
